data_1542526
loop_
_publ_author_name
'Hammer, Niels'
'Leth, Lars A.'
'Stiller, Julian'
'Jensen, Magnus E.'
'J\/orgensen, Karl Anker'

_publ_section_title
;
 Oxadendralenes in asymmetric organocatalysis for the construction of
 tetrahydroisochromenes
;
_journal_issue 6
_journal_name_full 'Chem. Sci.'
_journal_page_first 3649
_journal_paper_doi 10.1039/C6SC00185H
_journal_volume 7
_journal_year 2016
_chemical_formula_moiety 'C12 H10 O2'
_chemical_formula_sum 'C12 H10 O2'
_chemical_formula_weight 186.20
_space_group_crystal_system orthorhombic
_space_group_IT_number 19
_space_group_name_Hall 'P 2ac 2ab'
_space_group_name_H-M_alt 'P 21 21 21'
_symmetry_space_group_name_Hall 'P 2ac 2ab'
_symmetry_space_group_name_H-M 'P 21 21 21'
_atom_sites_solution_hydrogens geom
_atom_sites_solution_primary direct
_audit_creation_date 2015-08-19
_audit_creation_method
;
Olex2 1.2
(compiled 2015.01.26 svn.r3150 for OlexSys, GUI svn.r4998)
;
_audit_update_record
;
2015-08-19 deposited with the CCDC.
2016-02-17 downloaded from the CCDC.
;
_cell_angle_alpha 90
_cell_angle_beta 90
_cell_angle_gamma 90
_cell_formula_units_Z 4
_cell_length_a 7.0175(4)
_cell_length_b 11.1406(6)
_cell_length_c 11.9874(6)
_cell_measurement_reflns_used 2852
_cell_measurement_temperature 110(14)
_cell_measurement_theta_max 26.9320
_cell_measurement_theta_min 3.3350
_cell_volume 937.16(9)
_computing_cell_refinement
;
CrysAlisPro, Agilent Technologies,
Version 1.171.37.35 (release 13-08-2014 CrysAlis171 .NET)
(compiled Aug 13 2014,18:06:01)
;
_computing_data_collection
;
CrysAlisPro, Agilent Technologies,
Version 1.171.37.35 (release 13-08-2014 CrysAlis171 .NET)
(compiled Aug 13 2014,18:06:01)
;
_computing_data_reduction
;
CrysAlisPro, Agilent Technologies,
Version 1.171.37.35 (release 13-08-2014 CrysAlis171 .NET)
(compiled Aug 13 2014,18:06:01)
;
_computing_molecular_graphics 'Olex2 (Dolomanov et al., 2009)'
_computing_publication_material 'Olex2 (Dolomanov et al., 2009)'
_computing_structure_refinement 'ShelXL (Sheldrick, 2008)'
_computing_structure_solution 'ShelXT (Sheldrick, 2015)'
_diffrn_ambient_environment N~2~
_diffrn_ambient_temperature 110(14)
_diffrn_detector 'CCD plate'
_diffrn_detector_area_resol_mean 10.3590
_diffrn_detector_type Atlas
_diffrn_measured_fraction_theta_full 1.000
_diffrn_measured_fraction_theta_max 0.919
_diffrn_measurement_details
;
  1 omega  -22.00   86.00   1.0000   15.0000
omega____ theta____ kappa____ phi______ frames
    -       10.3194   77.0000   60.0000 108

  2 omega  -44.00   65.00   1.0000   15.0000
omega____ theta____ kappa____ phi______ frames
    -      -11.4132   77.0000  -30.0000 109

  3 omega   34.00   88.00   1.0000   15.0000
omega____ theta____ kappa____ phi______ frames
    -       10.3194 -178.0000  -60.0000 54
;
_diffrn_measurement_device 'four-circle diffractometer'
_diffrn_measurement_device_type 'SuperNova, Single source at offset, Atlas'
_diffrn_measurement_method '\w scans'
_diffrn_orient_matrix_UB_11 0.0662305000
_diffrn_orient_matrix_UB_12 0.0313008000
_diffrn_orient_matrix_UB_13 0.0339228000
_diffrn_orient_matrix_UB_21 0.0761262000
_diffrn_orient_matrix_UB_22 -0.0236070000
_diffrn_orient_matrix_UB_23 -0.0321433000
_diffrn_orient_matrix_UB_31 -0.0055352000
_diffrn_orient_matrix_UB_32 0.0501685000
_diffrn_orient_matrix_UB_33 -0.0363076000
_diffrn_radiation_monochromator mirror
_diffrn_radiation_probe x-ray
_diffrn_radiation_type MoK\a
_diffrn_radiation_wavelength 0.71073
_diffrn_reflns_av_R_equivalents 0.0635
_diffrn_reflns_av_unetI/netI 0.0634
_diffrn_reflns_Laue_measured_fraction_full 1.000
_diffrn_reflns_Laue_measured_fraction_max 0.919
_diffrn_reflns_limit_h_max 9
_diffrn_reflns_limit_h_min -9
_diffrn_reflns_limit_k_max 14
_diffrn_reflns_limit_k_min -13
_diffrn_reflns_limit_l_max 15
_diffrn_reflns_limit_l_min -15
_diffrn_reflns_number 7396
_diffrn_reflns_point_group_measured_fraction_full 0.998
_diffrn_reflns_point_group_measured_fraction_max 0.865
_diffrn_reflns_theta_full 25.242
_diffrn_reflns_theta_max 29.319
_diffrn_reflns_theta_min 2.496
_diffrn_source 'SuperNova (Mo) X-ray Source'
_exptl_absorpt_coefficient_mu 0.089
_exptl_absorpt_correction_T_max 1.00000
_exptl_absorpt_correction_T_min 0.64409
_exptl_absorpt_correction_type multi-scan
_exptl_absorpt_process_details
;
CrysAlisPro, Agilent Technologies,
Version 1.171.37.35 (release 13-08-2014 CrysAlis171 .NET)
(compiled Aug 13 2014,18:06:01)
Empirical absorption correction using spherical harmonics,
 implemented in SCALE3 ABSPACK scaling algorithm.
;
_exptl_crystal_colour yellow
_exptl_crystal_density_diffrn 1.320
_exptl_crystal_description block
_exptl_crystal_F_000 392
_exptl_crystal_recrystallization_method 'Re-crystallisation from solvent: pentane/ethylacetate'
_refine_diff_density_max 0.237
_refine_diff_density_min -0.305
_refine_diff_density_rms 0.063
_refine_ls_abs_structure_details
;
 Flack x determined using 579 quotients [(I+)-(I-)]/[(I+)+(I-)]
 (Parsons, Flack and Wagner, Acta Cryst. B69 (2013) 249-259).
;
_refine_ls_abs_structure_Flack -0.5(10)
_refine_ls_extinction_method none
_refine_ls_goodness_of_fit_ref 1.067
_refine_ls_hydrogen_treatment constr
_refine_ls_matrix_type full
_refine_ls_number_parameters 127
_refine_ls_number_reflns 2232
_refine_ls_number_restraints 0
_refine_ls_restrained_S_all 1.067
_refine_ls_R_factor_all 0.0760
_refine_ls_R_factor_gt 0.0521
_refine_ls_shift/su_max 0.000
_refine_ls_shift/su_mean 0.000
_refine_ls_structure_factor_coef Fsqd
_refine_ls_weighting_details 'w=1/[\s^2^(Fo^2^)+(0.0520P)^2^+0.3150P] where P=(Fo^2^+2Fc^2^)/3'
_refine_ls_weighting_scheme calc
_refine_ls_wR_factor_gt 0.1119
_refine_ls_wR_factor_ref 0.1312
_reflns_Friedel_coverage 0.617
_reflns_Friedel_fraction_full 0.994
_reflns_Friedel_fraction_max 0.790
_reflns_number_gt 1766
_reflns_number_total 2232
_reflns_threshold_expression 'I > 2\s(I)'
_cod_data_source_file c6sc00185h2.cif
_cod_data_source_block exp_2662
_cod_depositor_comments 'Adding full bibliography for 1542521--1542526.cif.'
_cod_original_cell_volume 937.18(8)
_cod_database_code 1542526
_chemical_oxdiff_formula C12H10O
_shelx_space_group_comment
;
The symmetry employed for this shelxl refinement is uniquely defined
by the following loop, which should always be used as a source of
symmetry information in preference to the above space-group names.
They are only intended as comments.
;
_reflns_odcompleteness_completeness 99.83
_reflns_odcompleteness_iscentric 1
_reflns_odcompleteness_theta 26.32
_olex2_refinement_description
;
1. Fixed Uiso
 At 1.2 times of:
  All C(H) groups
2.a Aromatic/amide H refined with riding coordinates:
 C004(H004), C005(H005), C006(H006), C007(H007), C008(H008), C009(H009),
 C00A(H00A), C00B(H00B), C00C(H00C), C00E(H00E)
;
_shelx_shelxl_version_number 2014/7
_olex2_submission_special_instructions 'No special instructions were received'

loop_
_space_group_symop_operation_xyz
'x, y, z'
'-x+1/2, -y, z+1/2'
'-x, y+1/2, -z+1/2'
'x+1/2, -y+1/2, -z'

loop_
_atom_site_label
_atom_site_type_symbol
_atom_site_fract_x
_atom_site_fract_y
_atom_site_fract_z
_atom_site_U_iso_or_equiv
_atom_site_adp_type
_atom_site_occupancy
_atom_site_site_symmetry_order
_atom_site_calc_flag
_atom_site_refinement_flags_posn
O001 O 0.5885(3) 0.49506(19) 0.79060(17) 0.0304(5) Uani 1 1 d .
O002 O 0.6298(4) 0.80506(19) 0.50906(17) 0.0310(6) Uani 1 1 d .
C003 C 0.5835(4) 0.2248(2) 0.4664(2) 0.0198(6) Uani 1 1 d .
C004 C 0.5745(4) 0.2719(2) 0.5795(2) 0.0202(6) Uani 1 1 d .
H004 H 0.5490 0.2152 0.6344 0.024 Uiso 1 1 calc R
C005 C 0.6233(4) 0.0492(3) 0.3484(3) 0.0243(7) Uani 1 1 d .
H005 H 0.6424 -0.0330 0.3413 0.029 Uiso 1 1 calc R
C006 C 0.5984(5) 0.6031(2) 0.5689(2) 0.0219(6) Uani 1 1 d .
H006 H 0.5174 0.6208 0.6281 0.026 Uiso 1 1 calc R
C007 C 0.6101(4) 0.1004(2) 0.4534(2) 0.0222(6) Uani 1 1 d .
H007 H 0.6188 0.0517 0.5163 0.027 Uiso 1 1 calc R
C008 C 0.6687(5) 0.6990(3) 0.4976(2) 0.0233(7) Uani 1 1 d .
H008 H 0.7490 0.6780 0.4390 0.028 Uiso 1 1 calc R
C009 C 0.5717(5) 0.4023(3) 0.7387(2) 0.0244(7) Uani 1 1 d .
H009 H 0.5393 0.3342 0.7794 0.029 Uiso 1 1 calc R
C00A C 0.6502(4) 0.4895(3) 0.5495(2) 0.0201(6) Uani 1 1 d .
H00A H 0.7264 0.4753 0.4875 0.024 Uiso 1 1 calc R
C00B C 0.5786(4) 0.2431(3) 0.2650(2) 0.0238(6) Uani 1 1 d .
H00B H 0.5682 0.2910 0.2017 0.029 Uiso 1 1 calc R
C00C C 0.5644(4) 0.2946(3) 0.3700(2) 0.0218(6) Uani 1 1 d .
H00C H 0.5419 0.3766 0.3764 0.026 Uiso 1 1 calc R
C00D C 0.5974(4) 0.3861(2) 0.6174(2) 0.0204(6) Uani 1 1 d .
C00E C 0.6085(5) 0.1199(3) 0.2539(2) 0.0246(7) Uani 1 1 d .
H00E H 0.6183 0.0855 0.1834 0.030 Uiso 1 1 calc R

loop_
_atom_site_aniso_label
_atom_site_aniso_U_11
_atom_site_aniso_U_22
_atom_site_aniso_U_33
_atom_site_aniso_U_23
_atom_site_aniso_U_13
_atom_site_aniso_U_12
O001 0.0419(13) 0.0260(11) 0.0233(10) -0.0043(9) -0.0022(11) -0.0035(12)
O002 0.0424(15) 0.0189(11) 0.0318(13) 0.0016(10) -0.0006(11) 0.0005(10)
C003 0.0213(14) 0.0175(14) 0.0207(13) -0.0010(11) -0.0013(13) -0.0013(12)
C004 0.0203(14) 0.0204(14) 0.0201(14) 0.0016(11) 0.0005(12) 0.0012(12)
C005 0.0247(17) 0.0151(14) 0.0331(17) -0.0047(12) 0.0019(15) -0.0012(12)
C006 0.0251(15) 0.0201(14) 0.0205(14) -0.0004(11) 0.0006(14) 0.0002(13)
C007 0.0249(15) 0.0172(14) 0.0247(15) 0.0024(11) 0.0019(14) -0.0017(12)
C008 0.0273(16) 0.0220(16) 0.0205(16) -0.0033(13) -0.0008(13) -0.0011(13)
C009 0.0273(17) 0.0249(15) 0.0209(14) 0.0023(12) -0.0024(14) -0.0026(13)
C00A 0.0216(14) 0.0213(15) 0.0175(13) -0.0005(12) -0.0019(12) -0.0019(12)
C00B 0.0279(16) 0.0220(14) 0.0215(14) 0.0024(12) -0.0025(13) -0.0016(14)
C00C 0.0269(16) 0.0156(13) 0.0229(15) -0.0001(12) -0.0012(13) -0.0004(12)
C00D 0.0206(14) 0.0229(15) 0.0176(13) -0.0001(11) -0.0013(13) 0.0021(13)
C00E 0.0285(16) 0.0228(15) 0.0226(14) -0.0043(12) 0.0009(14) -0.0029(13)

loop_
_atom_type_symbol
_atom_type_description
_atom_type_scat_dispersion_real
_atom_type_scat_dispersion_imag
_atom_type_scat_source
C C 0.0033 0.0016 'International Tables Vol C Tables 4.2.6.8 and 6.1.1.4'
H H 0.0000 0.0000 'International Tables Vol C Tables 4.2.6.8 and 6.1.1.4'
O O 0.0106 0.0060 'International Tables Vol C Tables 4.2.6.8 and 6.1.1.4'

loop_
_geom_angle_atom_site_label_1
_geom_angle_atom_site_label_2
_geom_angle_atom_site_label_3
_geom_angle
C007 C003 C004 117.7(3)
C00C C003 C004 124.4(2)
C00C C003 C007 117.9(3)
C003 C004 H004 115.0
C00D C004 C003 130.1(3)
C00D C004 H004 115.0
C007 C005 H005 119.8
C00E C005 H005 119.8
C00E C005 C007 120.3(3)
C008 C006 H006 120.0
C00A C006 H006 120.0
C00A C006 C008 120.0(3)
C003 C007 H007 119.5
C005 C007 C003 121.0(3)
C005 C007 H007 119.5
O002 C008 C006 124.7(3)
O002 C008 H008 117.7
C006 C008 H008 117.7
O001 C009 H009 116.6
O001 C009 C00D 126.7(3)
C00D C009 H009 116.6
C006 C00A H00A 117.2
C006 C00A C00D 125.6(3)
C00D C00A H00A 117.2
C00C C00B H00B 119.9
C00C C00B C00E 120.3(3)
C00E C00B H00B 119.9
C003 C00C H00C 119.6
C00B C00C C003 120.9(3)
C00B C00C H00C 119.6
C004 C00D C009 115.4(3)
C004 C00D C00A 125.6(3)
C00A C00D C009 119.0(3)
C005 C00E C00B 119.5(3)
C005 C00E H00E 120.2
C00B C00E H00E 120.2

loop_
_geom_bond_atom_site_label_1
_geom_bond_atom_site_label_2
_geom_bond_distance
O001 C009 1.213(4)
O002 C008 1.220(3)
C003 C004 1.455(4)
C003 C007 1.407(4)
C003 C00C 1.400(4)
C004 H004 0.9300
C004 C00D 1.360(4)
C005 H005 0.9300
C005 C007 1.385(4)
C005 C00E 1.384(4)
C006 H006 0.9300
C006 C008 1.455(4)
C006 C00A 1.337(4)
C007 H007 0.9300
C008 H008 0.9300
C009 H009 0.9300
C009 C00D 1.476(4)
C00A H00A 0.9300
C00A C00D 1.458(4)
C00B H00B 0.9300
C00B C00C 1.387(4)
C00B C00E 1.395(4)
C00C H00C 0.9300
C00E H00E 0.9300
